data_7702005
loop_
_publ_author_name
'Bodman, Samantha E.'
'Fitchett, Christopher M.'

_publ_section_title
;
 Conformational control of the self-assembly of triple helicates and [2
 \\times 2]-grids from zinc(II) and 3,6-di(2-pyridyl)pyridazine based
 ligands.
;
_journal_issue 33
_journal_name_full 'Dalton transactions (Cambridge, England : 2003)'
_journal_page_first 12606
_journal_page_last 12613
_journal_paper_doi 10.1039/c4dt01416b
_journal_volume 43
_journal_year 2014
_chemical_formula_moiety 'C42 H30 N12 Zn2, 4(Cl O4), 4(C2 H3 N)'
_chemical_formula_sum 'C50 H42 Cl4 N16 O16 Zn2'
_chemical_formula_weight 1395.53
_space_group_crystal_system orthorhombic
_space_group_IT_number 33
_space_group_name_Hall 'P 2c -2n'
_space_group_name_H-M_alt 'P n a 21'
_atom_sites_solution_hydrogens mixed
_atom_sites_solution_primary direct
_audit_creation_date 2014-04-21
_audit_creation_method
;
Olex2 1.2
(compiled 2014.03.20 svn.r2918 for OlexSys, GUI svn.r4816)
;
_cell_angle_alpha 90
_cell_angle_beta 90
_cell_angle_gamma 90
_cell_formula_units_Z 4
_cell_length_a 24.8564(8)
_cell_length_b 18.7724(6)
_cell_length_c 12.3412(3)
_cell_measurement_reflns_used 13966
_cell_measurement_temperature 120.02(10)
_cell_measurement_theta_max 34.8470
_cell_measurement_theta_min 3.1770
_cell_volume 5758.6(3)
_computing_cell_refinement
;
CrysAlisPro, Agilent Technologies,
Version 1.171.36.28 (release 01-02-2013 CrysAlis171 .NET)
(compiled Feb  1 2013,16:14:44)
;
_computing_data_collection
;
CrysAlisPro, Agilent Technologies,
Version 1.171.36.28 (release 01-02-2013 CrysAlis171 .NET)
(compiled Feb  1 2013,16:14:44)
;
_computing_data_reduction
;
CrysAlisPro, Agilent Technologies,
Version 1.171.36.28 (release 01-02-2013 CrysAlis171 .NET)
(compiled Feb  1 2013,16:14:44)
;
_computing_molecular_graphics 'Olex2 (Dolomanov et al., 2009)'
_computing_publication_material 'Olex2 (Dolomanov et al., 2009)'
_computing_structure_refinement 'ShelXL (Sheldrick, 2008)'
_computing_structure_solution 'ShelXS (Sheldrick, 2008)'
_diffrn_ambient_temperature 120.02(10)
_diffrn_detector_area_resol_mean 5.3250
_diffrn_measured_fraction_theta_full 0.998
_diffrn_measured_fraction_theta_max 0.962
_diffrn_measurement_device_type 'SuperNova, Dual, Cu at zero, Atlas'
_diffrn_measurement_method '\w scans'
_diffrn_orient_matrix_UB_11 -0.0009981000
_diffrn_orient_matrix_UB_12 -0.0335803000
_diffrn_orient_matrix_UB_13 0.0263248000
_diffrn_orient_matrix_UB_21 -0.0270322000
_diffrn_orient_matrix_UB_22 0.0065973000
_diffrn_orient_matrix_UB_23 0.0153601000
_diffrn_orient_matrix_UB_31 -0.0090584000
_diffrn_orient_matrix_UB_32 -0.0160410000
_diffrn_orient_matrix_UB_33 -0.0487292000
_diffrn_radiation_monochromator mirror
_diffrn_radiation_type MoK\a
_diffrn_radiation_wavelength 0.71073
_diffrn_reflns_av_R_equivalents 0.0581
_diffrn_reflns_av_unetI/netI 0.0717
_diffrn_reflns_Laue_measured_fraction_full 0.998
_diffrn_reflns_Laue_measured_fraction_max 0.962
_diffrn_reflns_limit_h_max 42
_diffrn_reflns_limit_h_min -40
_diffrn_reflns_limit_k_max 32
_diffrn_reflns_limit_k_min -32
_diffrn_reflns_limit_l_max 21
_diffrn_reflns_limit_l_min -20
_diffrn_reflns_number 81604
_diffrn_reflns_point_group_measured_fraction_full 0.982
_diffrn_reflns_point_group_measured_fraction_max 0.897
_diffrn_reflns_theta_full 26.000
_diffrn_reflns_theta_max 37.917
_diffrn_reflns_theta_min 2.687
_diffrn_source 'SuperNova (Mo) X-ray Source'
_exptl_absorpt_coefficient_mu 1.102
_exptl_absorpt_correction_T_max 1.00000
_exptl_absorpt_correction_T_min 0.76123
_exptl_absorpt_correction_type multi-scan
_exptl_absorpt_process_details
;
CrysAlisPro, Agilent Technologies,
Version 1.171.36.28 (release 01-02-2013 CrysAlis171 .NET)
(compiled Feb  1 2013,16:14:44)
Empirical absorption correction using spherical harmonics,
 implemented in SCALE3 ABSPACK scaling algorithm.
;
_exptl_crystal_colour colourless
_exptl_crystal_colour_primary colourless
_exptl_crystal_density_diffrn 1.610
_exptl_crystal_description block
_exptl_crystal_F_000 2840
_exptl_crystal_size_max 0.25
_exptl_crystal_size_mid 0.21
_exptl_crystal_size_min 0.07
_refine_diff_density_max 1.158
_refine_diff_density_min -0.721
_refine_diff_density_rms 0.105
_refine_ls_abs_structure_details
;
 Flack x determined using 7454 quotients [(I+)-(I-)]/[(I+)+(I-)]
 (Parsons, Flack and Wagner, Acta Cryst. B69 (2013) 249-259).
;
_refine_ls_abs_structure_Flack 0.025(4)
_refine_ls_extinction_method none
_refine_ls_goodness_of_fit_ref 1.073
_refine_ls_hydrogen_treatment constr
_refine_ls_matrix_type full
_refine_ls_number_parameters 882
_refine_ls_number_reflns 27996
_refine_ls_number_restraints 7
_refine_ls_restrained_S_all 1.075
_refine_ls_R_factor_all 0.0912
_refine_ls_R_factor_gt 0.0625
_refine_ls_shift/su_max 0.001
_refine_ls_shift/su_mean 0.000
_refine_ls_structure_factor_coef Fsqd
_refine_ls_weighting_details 'w=1/[\s^2^(Fo^2^)+(0.0415P)^2^+6.6125P] where P=(Fo^2^+2Fc^2^)/3'
_refine_ls_weighting_scheme calc
_refine_ls_wR_factor_gt 0.1264
_refine_ls_wR_factor_ref 0.1387
_reflns_Friedel_coverage 0.802
_reflns_Friedel_fraction_full 0.964
_reflns_Friedel_fraction_max 0.828
_reflns_number_gt 21167
_reflns_number_total 27996
_reflns_threshold_expression 'I > 2\s(I)'
_cod_data_source_file c4dt01416b2.cif
_cod_data_source_block 1
_cod_database_code 7702005
_shelxl_version_number 2014-1
_chemical_oxdiff_formula c14h10n4o8cl2zn1
_shelx_space_group_comment
;
The symmetry employed for this shelxl refinement is uniquely defined
by the following loop, which should always be used as a source of
symmetry information in preference to the above space-group names.
They are only intended as comments.
;
_reflns_odcompleteness_completeness 99.91
_reflns_odcompleteness_iscentric 1
_reflns_odcompleteness_theta 36.23
_olex2_refinement_description
;
1. Fixed Uiso
 At 1.2 times of:
  All C(H) groups
 At 1.5 times of:
  All C(H,H,H) groups
2. Shared sites
{C67A, C68B}
3. Uiso/Uaniso restraints and constraints
Uanis(O17B) \\sim Ueq: with sigma of 0.05 and sigma for terminal atoms of 0.01
Uanis(C67A) = Uanis(C68B)
4. Others
 Sof(C70A)=Sof(C71A)=Sof(H71A)=Sof(H71B)=Sof(H71C)=Sof(N69A)=1-FVAR(1)
 Sof(C70B)=Sof(C71B)=Sof(H71D)=Sof(H71E)=Sof(H71F)=Sof(N69B)=FVAR(1)
 Sof(Cl16)=Sof(O11)=Sof(O17B)=Sof(O18B)=1-FVAR(2)
 Sof(Cl16)=Sof(O17A)=Sof(O19A)=Sof(O20A)=FVAR(2)
 Sof(C67A)=Sof(C68A)=Sof(H68A)=Sof(H68B)=Sof(H68C)=Sof(N66A)=1-FVAR(3)
 Sof(C67B)=Sof(C68B)=Sof(H68D)=Sof(H68E)=Sof(H68F)=Sof(N66B)=FVAR(3)
5.a Riding coordinates:
 C68B(H68D,H68E,H68F)
5.b Aromatic/amide H refined with riding coordinates:
 C4(H4), C5(H5), C9(H9), C10(H10), C11(H11), C12(H12), C15(H15), C16(H16),
 C17(H17), C18(H18), C22(H22), C23(H23), C27(H27), C28(H28), C29(H29), C30(H30),
  C33(H33), C34(H34), C35(H35), C36(H36), C40(H40), C41(H41), C45(H45),
 C46(H46), C47(H47), C48(H48), C51(H51), C52(H52), C53(H53), C54(H54)
5.c Idealised Me refined as rotating group:
 C68A(H68A,H68B,H68C), C62(H62A,H62B,H62C), C65(H65A,H65B,H65C), C71A(H71A,
 H71B,H71C), C71B(H71D,H71E,H71F)
;
_olex2_computing_structure_refinement_long 'ShelXL (Sheldrick, 2008)'
_olex2_computing_structure_solution_long 'ShelXS (Sheldrick, 2008)'

loop_
_space_group_symop_operation_xyz
'x, y, z'
'-x, -y, z+1/2'
'x+1/2, -y+1/2, z'
'-x+1/2, y+1/2, z+1/2'

loop_
_atom_site_label
_atom_site_type_symbol
_atom_site_fract_x
_atom_site_fract_y
_atom_site_fract_z
_atom_site_U_iso_or_equiv
_atom_site_adp_type
_atom_site_occupancy
_atom_site_site_symmetry_order
_atom_site_calc_flag
_atom_site_refinement_flags_posn
_atom_site_refinement_flags_adp
_atom_site_refinement_flags_occupancy
_atom_site_disorder_assembly
_atom_site_disorder_group
C3 C 0.28893(16) 0.58375(19) 0.1688(3) 0.0173(6) Uani 1 1 d . . . . .
C4 C 0.32221(18) 0.5781(2) 0.0779(3) 0.0208(7) Uani 1 1 d . . . . .
H4 H 0.3275 0.5346 0.0435 0.025 Uiso 1 1 calc R . . . .
C5 C 0.34687(18) 0.6388(2) 0.0411(4) 0.0236(8) Uani 1 1 d . . . . .
H5 H 0.3673 0.6385 -0.0221 0.028 Uiso 1 1 calc R . . . .
C6 C 0.34032(16) 0.7012(2) 0.1015(3) 0.0182(7) Uani 1 1 d . . . . .
C8 C 0.26020(16) 0.52292(19) 0.2171(3) 0.0190(7) Uani 1 1 d . . . . .
C9 C 0.2714(2) 0.4535(2) 0.1880(4) 0.0305(10) Uani 1 1 d . . . . .
H9 H 0.2955 0.4439 0.1322 0.037 Uiso 1 1 calc R . . . .
C10 C 0.2464(2) 0.3984(2) 0.2430(5) 0.0354(12) Uani 1 1 d . . . . .
H10 H 0.2544 0.3512 0.2264 0.042 Uiso 1 1 calc R . . . .
C11 C 0.2093(2) 0.4146(2) 0.3231(5) 0.0316(9) Uani 1 1 d . . . . .
H11 H 0.1915 0.3785 0.3602 0.038 Uiso 1 1 calc R . . . .
C12 C 0.19909(18) 0.4859(2) 0.3474(4) 0.0257(8) Uani 1 1 d . . . . .
H12 H 0.1743 0.4969 0.4013 0.031 Uiso 1 1 calc R . . . .
C14 C 0.36537(16) 0.7704(2) 0.0725(3) 0.0181(7) Uani 1 1 d . . . . .
C15 C 0.39371(19) 0.7803(2) -0.0227(4) 0.0247(8) Uani 1 1 d . . . . .
H15 H 0.3990 0.7426 -0.0704 0.030 Uiso 1 1 calc R . . . .
C16 C 0.41430(18) 0.8477(2) -0.0461(4) 0.0253(8) Uani 1 1 d . . . . .
H16 H 0.4334 0.8557 -0.1097 0.030 Uiso 1 1 calc R . . . .
C17 C 0.40577(17) 0.9023(2) 0.0267(4) 0.0234(8) Uani 1 1 d . . . . .
H17 H 0.4188 0.9478 0.0129 0.028 Uiso 1 1 calc R . . . .
C18 C 0.37752(17) 0.8879(2) 0.1207(4) 0.0214(7) Uani 1 1 d . . . . .
H18 H 0.3720 0.9248 0.1698 0.026 Uiso 1 1 calc R . . . .
C21 C 0.15401(15) 0.7780(2) 0.2211(3) 0.0183(7) Uani 1 1 d . . . . .
C22 C 0.13716(18) 0.8485(2) 0.2129(4) 0.0249(8) Uani 1 1 d . . . . .
H22 H 0.1040 0.8599 0.1827 0.030 Uiso 1 1 calc R . . . .
C23 C 0.17089(18) 0.9006(2) 0.2504(4) 0.0249(8) Uani 1 1 d . . . . .
H23 H 0.1606 0.9482 0.2504 0.030 Uiso 1 1 calc R . . . .
C24 C 0.22162(16) 0.87936(19) 0.2892(4) 0.0194(6) Uani 1 1 d . . . . .
C26 C 0.12124(15) 0.7162(2) 0.1868(3) 0.0191(7) Uani 1 1 d . . . . .
C27 C 0.07621(18) 0.7246(3) 0.1225(4) 0.0273(9) Uani 1 1 d . . . . .
H27 H 0.0643 0.7698 0.1029 0.033 Uiso 1 1 calc R . . . .
C28 C 0.04905(19) 0.6639(3) 0.0878(4) 0.0325(10) Uani 1 1 d . . . . .
H28 H 0.0189 0.6680 0.0436 0.039 Uiso 1 1 calc R . . . .
C29 C 0.06692(18) 0.5981(3) 0.1191(4) 0.0261(8) Uani 1 1 d . . . . .
H29 H 0.0492 0.5570 0.0969 0.031 Uiso 1 1 calc R . . . .
C30 C 0.11231(17) 0.5941(2) 0.1849(3) 0.0216(7) Uani 1 1 d . . . . .
H30 H 0.1244 0.5494 0.2066 0.026 Uiso 1 1 calc R . . . .
C32 C 0.26266(16) 0.92889(19) 0.3326(3) 0.0205(7) Uani 1 1 d . . . . .
C33 C 0.2510(2) 0.9993(2) 0.3561(4) 0.0287(9) Uani 1 1 d . . . . .
H33 H 0.2169 1.0178 0.3433 0.034 Uiso 1 1 calc R . . . .
C34 C 0.2915(2) 1.0417(2) 0.3992(4) 0.0313(10) Uani 1 1 d . . . . .
H34 H 0.2847 1.0891 0.4159 0.038 Uiso 1 1 calc R . . . .
C35 C 0.3411(2) 1.0134(2) 0.4170(4) 0.0323(10) Uani 1 1 d . . . . .
H35 H 0.3687 1.0413 0.4454 0.039 Uiso 1 1 calc R . . . .
C36 C 0.34985(19) 0.9423(2) 0.3919(4) 0.0288(9) Uani 1 1 d . . . . .
H36 H 0.3837 0.9229 0.4044 0.035 Uiso 1 1 calc R . . . .
C39 C 0.24324(17) 0.6823(2) 0.5526(3) 0.0200(7) Uani 1 1 d . . . . .
C40 C 0.2776(2) 0.6923(2) 0.6410(4) 0.0278(9) Uani 1 1 d . . . . .
H40 H 0.2662 0.6826 0.7113 0.033 Uiso 1 1 calc R . . . .
C41 C 0.3289(2) 0.7170(2) 0.6208(4) 0.0280(9) Uani 1 1 d . . . . .
H41 H 0.3536 0.7233 0.6767 0.034 Uiso 1 1 calc R . . . .
C42 C 0.34251(17) 0.7323(2) 0.5134(3) 0.0200(7) Uani 1 1 d . . . . .
C44 C 0.18760(17) 0.6552(2) 0.5631(3) 0.0210(7) Uani 1 1 d . . . . .
C45 C 0.1612(2) 0.6533(2) 0.6616(4) 0.0282(9) Uani 1 1 d . . . . .
H45 H 0.1781 0.6695 0.7241 0.034 Uiso 1 1 calc R . . . .
C46 C 0.1093(2) 0.6270(3) 0.6662(4) 0.0304(10) Uani 1 1 d . . . . .
H46 H 0.0910 0.6245 0.7318 0.037 Uiso 1 1 calc R . . . .
C47 C 0.08516(19) 0.6045(3) 0.5711(4) 0.0274(9) Uani 1 1 d . . . . .
H47 H 0.0505 0.5859 0.5717 0.033 Uiso 1 1 calc R . . . .
C48 C 0.11385(17) 0.6103(2) 0.4747(4) 0.0234(8) Uani 1 1 d . . . . .
H48 H 0.0973 0.5959 0.4107 0.028 Uiso 1 1 calc R . . . .
C50 C 0.39604(17) 0.7563(2) 0.4773(4) 0.0236(8) Uani 1 1 d . . . . .
C51 C 0.44153(19) 0.7485(3) 0.5412(4) 0.0308(10) Uani 1 1 d . . . . .
H51 H 0.4387 0.7319 0.6120 0.037 Uiso 1 1 calc R . . . .
C52 C 0.4914(2) 0.7656(3) 0.4978(5) 0.0382(12) Uani 1 1 d . . . . .
H52 H 0.5224 0.7607 0.5392 0.046 Uiso 1 1 calc R . . . .
C53 C 0.49434(19) 0.7901(3) 0.3927(5) 0.0348(11) Uani 1 1 d . . . . .
H53 H 0.5274 0.8007 0.3613 0.042 Uiso 1 1 calc R . . . .
C54 C 0.44675(16) 0.7984(2) 0.3346(4) 0.0289(9) Uani 1 1 d . . . . .
H54 H 0.4486 0.8165 0.2645 0.035 Uiso 1 1 calc R . . . .
N1 N 0.30966(14) 0.70281(16) 0.1889(3) 0.0169(6) Uani 1 1 d . . . . .
N2 N 0.28260(13) 0.64544(16) 0.2205(3) 0.0166(6) Uani 1 1 d . . . . .
N7 N 0.22413(13) 0.53931(16) 0.2948(3) 0.0198(6) Uani 1 1 d . . . . .
N13 N 0.35774(13) 0.82343(17) 0.1442(3) 0.0181(6) Uani 1 1 d . . . . .
N19 N 0.23596(12) 0.81139(15) 0.2912(3) 0.0161(5) Uani 1 1 d . . . . .
N20 N 0.20136(13) 0.76051(17) 0.2616(3) 0.0168(6) Uani 1 1 d . . . . .
N25 N 0.13924(14) 0.65166(18) 0.2182(3) 0.0197(6) Uani 1 1 d . . . . .
N31 N 0.31136(14) 0.90079(18) 0.3505(3) 0.0224(7) Uani 1 1 d . . . . .
N37 N 0.30740(14) 0.72354(18) 0.4328(3) 0.0186(6) Uani 1 1 d . . . . .
N38 N 0.25864(14) 0.69647(17) 0.4523(3) 0.0185(6) Uani 1 1 d . . . . .
N43 N 0.16397(14) 0.63563(18) 0.4697(3) 0.0194(6) Uani 1 1 d . . . . .
N49 N 0.39866(14) 0.78177(19) 0.3750(3) 0.0212(6) Uani 1 1 d . . . . .
Zn1 Zn 0.20897(2) 0.65143(2) 0.32216(4) 0.01636(8) Uani 1 1 d . . . . .
Zn2 Zn 0.32248(2) 0.79330(2) 0.29432(4) 0.01638(8) Uani 1 1 d . . . . .
O19B O 0.6428(2) 0.4208(3) 0.2764(6) 0.0735(17) Uani 1 1 d . . . . .
Cl16_a Cl 0.5828(2) 0.4348(3) 0.2627(4) 0.0235(8) Uani 0.366(9) 1 d . . P A 1
O17A_a O 0.5612(6) 0.3870(7) 0.1821(11) 0.048(3) Uani 0.366(9) 1 d . . P A 1
O19A_a O 0.5748(4) 0.5080(5) 0.2261(11) 0.040(3) Uani 0.366(9) 1 d . . P A 1
O20A_a O 0.5560(6) 0.4219(7) 0.3616(10) 0.053(4) Uani 0.366(9) 1 d . . P A 1
Cl16_b Cl 0.58990(13) 0.4122(2) 0.2549(3) 0.0287(6) Uani 0.634(9) 1 d . . P A 2
O11_b O 0.5883(6) 0.4149(6) 0.1393(8) 0.086(4) Uani 0.634(9) 1 d . . P A 2
O17B_b O 0.5624(6) 0.4642(7) 0.3015(13) 0.133(6) Uani 0.634(9) 1 d . U P A 2
O18B_b O 0.5786(4) 0.3421(3) 0.2924(6) 0.064(3) Uani 0.634(9) 1 d . . P A 2
C67A_a C 0.4411(3) 0.3467(7) 0.3646(12) 0.094(4) Uani 0.457(16) 1 d . . P B 1
C68A_a C 0.4360(7) 0.4018(11) 0.434(2) 0.083(8) Uani 0.457(16) 1 d . . P B 1
H68A_a H 0.4450 0.4453 0.3972 0.125 Uiso 0.457(16) 1 calc GR . P B 1
H68B_a H 0.4599 0.3950 0.4941 0.125 Uiso 0.457(16) 1 calc GR . P B 1
H68C_a H 0.3996 0.4042 0.4595 0.125 Uiso 0.457(16) 1 calc GR . P B 1
N66A_a N 0.4473(8) 0.2848(10) 0.3366(12) 0.063(4) Uani 0.457(16) 1 d . . P B 1
C61 C 0.4343(3) 0.5968(3) 0.3629(5) 0.0456(14) Uani 1 1 d . . . . .
C62 C 0.4884(3) 0.5878(4) 0.4050(7) 0.067(2) Uani 1 1 d . . . . .
H62A H 0.5119 0.6220 0.3719 0.101 Uiso 1 1 calc GR . . . .
H62B H 0.5010 0.5406 0.3888 0.101 Uiso 1 1 calc GR . . . .
H62C H 0.4883 0.5947 0.4820 0.101 Uiso 1 1 calc GR . . . .
N60 N 0.3931(2) 0.6037(4) 0.3308(6) 0.0619(16) Uani 1 1 d . . . . .
C64 C 0.2808(4) 0.4917(4) 0.5471(6) 0.059(2) Uani 1 1 d . . . . .
C65 C 0.3290(4) 0.4707(5) 0.4897(7) 0.073(3) Uani 1 1 d . . . . .
H65A H 0.3291 0.4920 0.4190 0.109 Uiso 1 1 calc GR . . . .
H65B H 0.3298 0.4198 0.4828 0.109 Uiso 1 1 calc GR . . . .
H65C H 0.3600 0.4864 0.5294 0.109 Uiso 1 1 calc GR . . . .
N63 N 0.2430(4) 0.5056(4) 0.5918(6) 0.086(3) Uani 1 1 d . . . . .
C70A_a C 0.4671(5) 0.6187(8) 0.1064(11) 0.040(3) Uani 0.462(12) 1 d . . P C 1
C71A_a C 0.4608(8) 0.5435(10) 0.0888(14) 0.056(4) Uani 0.462(12) 1 d . . P C 1
H71A_a H 0.4585 0.5341 0.0125 0.084 Uiso 0.462(12) 1 calc GR . P C 1
H71B_a H 0.4284 0.5274 0.1237 0.084 Uiso 0.462(12) 1 calc GR . P C 1
H71C_a H 0.4911 0.5186 0.1186 0.084 Uiso 0.462(12) 1 calc GR . P C 1
N69A_a N 0.4714(5) 0.6780(7) 0.1248(13) 0.056(4) Uani 0.462(12) 1 d . . P C 1
C67B_b C 0.4739(7) 0.2823(11) 0.3107(15) 0.058(4) Uani 0.543(16) 1 d . . P B 2
C68B_b C 0.4411(3) 0.3467(7) 0.3646(12) 0.094(4) Uani 0.543(16) 1 d . . P B 2
H68D_b H 0.4456 0.3889 0.3214 0.141 Uiso 0.543(16) 1 d R . P B 2
H68E_b H 0.4540 0.3551 0.4363 0.141 Uiso 0.543(16) 1 d R . P B 2
H68F_b H 0.4034 0.3346 0.3671 0.141 Uiso 0.543(16) 1 d R . P B 2
N66B_b N 0.4996(6) 0.2357(8) 0.2849(12) 0.079(5) Uani 0.543(16) 1 d . . P B 2
C70B_b C 0.4843(5) 0.5644(9) 0.1189(11) 0.054(4) Uani 0.538(12) 1 d . . P C 2
C71B_b C 0.4529(5) 0.4999(6) 0.1285(13) 0.048(3) Uani 0.538(12) 1 d . . P C 2
H71D_b H 0.4331 0.4921 0.0627 0.072 Uiso 0.538(12) 1 calc GR . P C 2
H71E_b H 0.4282 0.5044 0.1880 0.072 Uiso 0.538(12) 1 calc GR . P C 2
H71F_b H 0.4764 0.4602 0.1413 0.072 Uiso 0.538(12) 1 calc GR . P C 2
N69B_b N 0.5098(5) 0.6134(7) 0.1079(9) 0.064(4) Uani 0.538(12) 1 d . . P C 2
Cl1 Cl 0.63228(5) 0.65861(6) 0.52520(10) 0.0277(2) Uani 1 1 d . . . . .
O2 O 0.5991(3) 0.6609(4) 0.6151(5) 0.104(3) Uani 1 1 d . . . . .
O3 O 0.6361(2) 0.5871(2) 0.4854(4) 0.0479(11) Uani 1 1 d . . . . .
O4 O 0.6856(2) 0.6806(3) 0.5503(8) 0.105(3) Uani 1 1 d . . . . .
O5 O 0.6127(2) 0.7058(2) 0.4437(3) 0.0460(10) Uani 1 1 d . . . . .
Cl6 Cl 0.49124(4) 0.00744(7) 0.34234(11) 0.0354(3) Uani 1 1 d . . . . .
O7 O 0.46316(16) -0.0213(3) 0.2506(4) 0.0466(11) Uani 1 1 d . . . . .
O8 O 0.4810(2) -0.0352(3) 0.4376(5) 0.0613(13) Uani 1 1 d . . . . .
O9 O 0.54833(14) 0.0098(2) 0.3213(4) 0.0488(11) Uani 1 1 d . . . . .
O10 O 0.47216(15) 0.0779(2) 0.3644(4) 0.0438(10) Uani 1 1 d . . . . .
Cl11 Cl 0.27569(4) 0.25430(5) 0.45773(9) 0.02481(19) Uani 1 1 d . . . . .
O12 O 0.23093(19) 0.2374(2) 0.3880(3) 0.0438(10) Uani 1 1 d . . . . .
O13 O 0.28694(17) 0.19346(17) 0.5252(3) 0.0347(8) Uani 1 1 d . . . . .
O14 O 0.3213(2) 0.2728(3) 0.3950(5) 0.0787(19) Uani 1 1 d . . . . .
O15 O 0.25998(17) 0.31327(18) 0.5252(3) 0.0354(8) Uani 1 1 d . . . . .

loop_
_atom_site_aniso_label
_atom_site_aniso_U_11
_atom_site_aniso_U_22
_atom_site_aniso_U_33
_atom_site_aniso_U_23
_atom_site_aniso_U_13
_atom_site_aniso_U_12
C3 0.0223(16) 0.0119(13) 0.0178(16) 0.0016(12) -0.0030(13) -0.0017(12)
C4 0.0292(19) 0.0143(14) 0.0188(17) -0.0018(13) 0.0031(15) -0.0011(14)
C5 0.033(2) 0.0181(16) 0.0200(18) -0.0014(14) 0.0069(16) -0.0013(15)
C6 0.0219(16) 0.0149(15) 0.0179(16) 0.0018(12) 0.0016(14) -0.0010(13)
C8 0.0242(17) 0.0120(14) 0.0208(17) 0.0000(12) -0.0008(14) -0.0025(12)
C9 0.043(3) 0.0117(15) 0.037(2) -0.0003(16) 0.014(2) 0.0013(16)
C10 0.049(3) 0.0112(15) 0.046(3) -0.0004(17) 0.015(2) -0.0049(17)
C11 0.038(2) 0.0148(14) 0.042(2) 0.0078(19) 0.010(2) -0.0018(15)
C12 0.030(2) 0.0170(15) 0.030(2) 0.0061(15) 0.0030(17) -0.0010(14)
C14 0.0190(16) 0.0149(14) 0.0204(16) 0.0018(13) 0.0016(13) -0.0026(12)
C15 0.034(2) 0.0192(17) 0.0210(18) 0.0032(14) 0.0092(16) -0.0030(15)
C16 0.0264(19) 0.0250(18) 0.0246(19) 0.0073(16) 0.0045(16) -0.0054(16)
C17 0.0226(18) 0.0187(16) 0.029(2) 0.0058(15) -0.0018(16) -0.0039(14)
C18 0.0228(18) 0.0159(15) 0.0254(19) -0.0001(14) 0.0004(15) -0.0036(13)
C21 0.0177(15) 0.0190(16) 0.0180(16) 0.0022(13) -0.0016(13) -0.0023(12)
C22 0.0244(19) 0.0197(17) 0.031(2) 0.0067(16) -0.0021(16) 0.0036(15)
C23 0.0257(19) 0.0173(16) 0.032(2) 0.0038(15) -0.0002(17) 0.0031(14)
C24 0.0228(16) 0.0150(13) 0.0204(16) -0.0013(14) 0.0054(15) -0.0008(12)
C26 0.0164(15) 0.0213(16) 0.0196(16) 0.0014(14) -0.0002(13) -0.0030(13)
C27 0.0217(18) 0.031(2) 0.029(2) 0.0014(18) -0.0069(17) 0.0031(16)
C28 0.024(2) 0.037(2) 0.036(3) 0.005(2) -0.0124(19) -0.0042(18)
C29 0.0220(18) 0.031(2) 0.025(2) -0.0039(17) -0.0040(16) -0.0112(16)
C30 0.0238(18) 0.0215(17) 0.0195(17) -0.0005(14) -0.0011(14) -0.0080(14)
C32 0.0274(17) 0.0162(14) 0.0181(16) -0.0023(13) 0.0042(15) -0.0022(13)
C33 0.037(2) 0.0179(17) 0.031(2) -0.0062(16) 0.0028(19) 0.0028(16)
C34 0.046(3) 0.0154(16) 0.032(2) -0.0085(16) 0.005(2) -0.0007(18)
C35 0.040(3) 0.0203(18) 0.036(3) -0.0091(18) 0.000(2) -0.0127(18)
C36 0.026(2) 0.0233(19) 0.037(2) -0.0090(18) 0.0005(18) -0.0059(16)
C39 0.0280(19) 0.0159(15) 0.0161(16) -0.0004(13) -0.0016(14) 0.0006(14)
C40 0.039(2) 0.029(2) 0.0156(17) 0.0025(15) -0.0042(17) -0.0068(18)
C41 0.035(2) 0.028(2) 0.0205(18) 0.0029(16) -0.0091(17) -0.0068(18)
C42 0.0229(17) 0.0154(15) 0.0217(18) -0.0004(13) -0.0057(14) 0.0003(13)
C44 0.0294(19) 0.0150(15) 0.0187(16) 0.0018(13) 0.0002(15) -0.0003(14)
C45 0.038(2) 0.0249(19) 0.0213(18) 0.0025(16) 0.0051(18) -0.0035(18)
C46 0.037(2) 0.026(2) 0.028(2) 0.0036(17) 0.0109(19) -0.0026(18)
C47 0.0220(18) 0.028(2) 0.032(2) 0.0058(17) 0.0052(17) -0.0019(15)
C48 0.0228(18) 0.0216(17) 0.026(2) 0.0027(15) 0.0010(16) 0.0006(14)
C50 0.0241(18) 0.0192(16) 0.028(2) -0.0006(15) -0.0073(16) -0.0017(14)
C51 0.027(2) 0.031(2) 0.034(2) 0.0012(19) -0.0121(19) 0.0015(17)
C52 0.026(2) 0.035(3) 0.054(3) -0.001(2) -0.017(2) -0.0001(19)
C53 0.0198(19) 0.038(3) 0.047(3) -0.003(2) -0.0060(19) 0.0025(18)
C54 0.0190(16) 0.031(2) 0.037(2) -0.004(2) -0.0024(17) -0.0029(15)
N1 0.0216(14) 0.0132(12) 0.0158(13) 0.0021(11) -0.0013(11) -0.0010(11)
N2 0.0192(14) 0.0117(12) 0.0189(14) 0.0000(11) -0.0001(11) -0.0008(10)
N7 0.0223(14) 0.0142(12) 0.0229(15) 0.0033(12) -0.0006(13) -0.0033(10)
N13 0.0178(14) 0.0152(13) 0.0213(15) 0.0002(11) 0.0000(12) -0.0046(11)
N19 0.0198(13) 0.0135(11) 0.0151(12) -0.0026(11) -0.0017(12) -0.0021(9)
N20 0.0169(13) 0.0152(12) 0.0184(14) -0.0002(11) 0.0001(11) -0.0017(10)
N25 0.0204(15) 0.0205(14) 0.0183(14) 0.0013(12) -0.0016(12) -0.0023(12)
N31 0.0240(15) 0.0165(13) 0.0268(17) -0.0067(13) 0.0024(13) -0.0035(12)
N37 0.0199(14) 0.0174(14) 0.0185(15) 0.0002(11) -0.0046(12) -0.0013(11)
N38 0.0223(15) 0.0158(13) 0.0175(14) 0.0007(11) -0.0023(12) -0.0017(11)
N43 0.0231(15) 0.0170(13) 0.0181(15) 0.0019(11) 0.0028(12) 0.0001(11)
N49 0.0191(14) 0.0198(14) 0.0245(17) -0.0006(12) -0.0022(13) -0.0009(12)
Zn1 0.01917(17) 0.01348(15) 0.01642(17) 0.00130(16) -0.00198(16) -0.00213(14)
Zn2 0.01766(16) 0.01377(15) 0.01772(17) -0.00110(15) -0.00109(16) -0.00242(14)
O19B 0.050(3) 0.077(4) 0.094(5) -0.009(3) -0.015(3) -0.018(3)
Cl16_a 0.0186(15) 0.0208(19) 0.0311(16) -0.0089(16) -0.0026(11) 0.0009(14)
O17A_a 0.059(8) 0.044(7) 0.042(7) -0.020(6) -0.012(6) -0.018(6)
O19A_a 0.034(5) 0.023(4) 0.063(8) 0.012(5) -0.013(5) -0.010(4)
O20A_a 0.075(9) 0.050(7) 0.035(6) 0.009(5) 0.021(6) -0.018(7)
Cl16_b 0.0293(11) 0.0281(14) 0.0288(11) 0.0035(11) -0.0043(8) 0.0013(10)
O11_b 0.123(10) 0.085(7) 0.051(5) 0.025(5) 0.010(6) 0.030(7)
O17B_b 0.172(10) 0.099(8) 0.129(10) -0.032(8) 0.061(8) 0.052(7)
O18B_b 0.121(7) 0.034(3) 0.037(4) 0.015(3) 0.018(4) -0.003(4)
C67A_a 0.045(4) 0.090(7) 0.148(11) 0.015(7) -0.006(6) 0.000(5)
C68A_a 0.038(8) 0.073(12) 0.14(2) -0.042(13) -0.027(10) -0.001(8)
N66A_a 0.053(10) 0.093(12) 0.042(8) 0.013(8) 0.003(7) 0.014(9)
C61 0.060(4) 0.040(3) 0.036(3) -0.001(2) -0.004(3) 0.016(3)
C62 0.067(5) 0.069(5) 0.066(5) -0.022(4) -0.026(4) 0.038(4)
N60 0.053(3) 0.078(4) 0.054(3) -0.013(3) -0.003(3) 0.015(3)
C64 0.107(7) 0.036(3) 0.035(3) 0.004(3) -0.026(4) 0.006(4)
C65 0.100(7) 0.068(5) 0.051(4) 0.022(4) -0.020(5) -0.042(5)
N63 0.145(8) 0.066(4) 0.047(4) -0.017(3) -0.031(4) 0.068(5)
C70A_a 0.030(6) 0.051(8) 0.040(7) 0.007(6) -0.003(5) -0.002(5)
C71A_a 0.064(11) 0.054(10) 0.049(9) -0.005(7) -0.007(8) 0.022(9)
N69A_a 0.042(6) 0.045(7) 0.081(10) 0.018(7) -0.014(6) -0.015(5)
C67B_b 0.033(6) 0.086(11) 0.056(9) 0.033(8) -0.009(6) -0.014(7)
C68B_b 0.045(4) 0.090(7) 0.148(11) 0.015(7) -0.006(6) 0.000(5)
N66B_b 0.086(10) 0.074(9) 0.077(10) 0.047(8) -0.021(8) -0.021(8)
C70B_b 0.041(6) 0.078(10) 0.044(6) -0.019(6) -0.011(5) -0.038(7)
C71B_b 0.041(6) 0.034(6) 0.068(9) -0.021(6) -0.001(6) -0.009(5)
N69B_b 0.064(8) 0.087(9) 0.042(6) -0.007(6) -0.006(5) -0.033(7)
Cl1 0.0298(5) 0.0242(4) 0.0291(5) -0.0022(4) -0.0009(4) 0.0032(4)
O2 0.155(7) 0.092(5) 0.065(4) 0.033(3) 0.071(4) 0.062(5)
O3 0.078(3) 0.0245(17) 0.041(2) -0.0037(15) -0.004(2) -0.0009(19)
O4 0.069(4) 0.031(2) 0.216(9) 0.016(4) -0.083(5) -0.011(2)
O5 0.071(3) 0.0336(19) 0.033(2) 0.0046(16) 0.003(2) 0.015(2)
Cl6 0.0224(4) 0.0433(6) 0.0405(7) -0.0214(5) -0.0138(4) 0.0085(4)
O7 0.0315(18) 0.061(3) 0.047(2) -0.029(2) -0.0137(17) -0.0008(18)
O8 0.056(3) 0.071(3) 0.057(3) 0.001(3) -0.017(2) 0.008(3)
O9 0.0231(15) 0.064(2) 0.060(3) -0.035(2) -0.0072(18) 0.0112(16)
O10 0.0334(18) 0.046(2) 0.052(2) -0.0260(19) -0.0090(18) 0.0145(16)
Cl11 0.0314(5) 0.0201(4) 0.0229(4) -0.0005(4) 0.0063(4) -0.0006(4)
O12 0.062(3) 0.038(2) 0.0319(19) -0.0024(16) -0.0168(19) -0.0050(19)
O13 0.056(2) 0.0200(14) 0.0284(17) -0.0039(13) -0.0045(17) 0.0044(15)
O14 0.064(3) 0.080(4) 0.092(5) 0.024(3) 0.054(3) 0.005(3)
O15 0.053(2) 0.0206(14) 0.0325(18) -0.0079(14) -0.0052(17) 0.0043(15)

loop_
_atom_type_symbol
_atom_type_description
_atom_type_scat_dispersion_real
_atom_type_scat_dispersion_imag
_atom_type_scat_source
C C 0.0033 0.0016 'International Tables Vol C Tables 4.2.6.8 and 6.1.1.4'
H H 0.0000 0.0000 'International Tables Vol C Tables 4.2.6.8 and 6.1.1.4'
Cl Cl 0.1484 0.1585 'International Tables Vol C Tables 4.2.6.8 and 6.1.1.4'
N N 0.0061 0.0033 'International Tables Vol C Tables 4.2.6.8 and 6.1.1.4'
O O 0.0106 0.0060 'International Tables Vol C Tables 4.2.6.8 and 6.1.1.4'
Zn Zn 0.2839 1.4301 'International Tables Vol C Tables 4.2.6.8 and 6.1.1.4'

loop_
_geom_angle_atom_site_label_1
_geom_angle_atom_site_label_2
_geom_angle_atom_site_label_3
_geom_angle
C4 C3 C8 123.6(3)
N2 C3 C4 121.4(3)
N2 C3 C8 115.0(3)
C3 C4 H4 121.0
C5 C4 C3 117.9(4)
C5 C4 H4 121.0
C4 C5 H5 121.1
C4 C5 C6 117.8(4)
C6 C5 H5 121.1
C5 C6 C14 123.8(4)
N1 C6 C5 121.5(4)
N1 C6 C14 114.7(3)
C9 C8 C3 121.9(4)
N7 C8 C3 115.7(3)
N7 C8 C9 122.4(4)
C8 C9 H9 120.4
C8 C9 C10 119.2(4)
C10 C9 H9 120.4
C9 C10 H10 120.5
C9 C10 C11 118.9(4)
C11 C10 H10 120.5
C10 C11 H11 120.5
C10 C11 C12 119.0(4)
C12 C11 H11 120.5
C11 C12 H12 119.1
N7 C12 C11 121.8(4)
N7 C12 H12 119.1
C15 C14 C6 122.4(4)
N13 C14 C6 115.5(3)
N13 C14 C15 122.1(4)
C14 C15 H15 120.5
C14 C15 C16 119.0(4)
C16 C15 H15 120.5
C15 C16 H16 120.6
C17 C16 C15 118.8(4)
C17 C16 H16 120.6
C16 C17 H17 120.6
C16 C17 C18 118.7(4)
C18 C17 H17 120.6
C17 C18 H18 118.5
N13 C18 C17 123.0(4)
N13 C18 H18 118.5
C22 C21 C26 124.0(4)
N20 C21 C22 122.2(4)
N20 C21 C26 113.9(3)
C21 C22 H22 121.0
C23 C22 C21 118.0(4)
C23 C22 H22 121.0
C22 C23 H23 121.3
C22 C23 C24 117.5(4)
C24 C23 H23 121.3
C23 C24 C32 124.3(3)
N19 C24 C23 121.4(4)
N19 C24 C32 114.4(3)
C27 C26 C21 121.4(4)
N25 C26 C21 116.1(3)
N25 C26 C27 122.4(4)
C26 C27 H27 120.8
C26 C27 C28 118.4(4)
C28 C27 H27 120.8
C27 C28 H28 120.2
C29 C28 C27 119.7(4)
C29 C28 H28 120.2
C28 C29 H29 120.7
C28 C29 C30 118.5(4)
C30 C29 H29 120.7
C29 C30 H30 118.6
N25 C30 C29 122.8(4)
N25 C30 H30 118.6
C33 C32 C24 122.1(4)
N31 C32 C24 115.8(3)
N31 C32 C33 122.0(4)
C32 C33 H33 120.8
C32 C33 C34 118.4(4)
C34 C33 H33 120.8
C33 C34 H34 120.1
C35 C34 C33 119.7(4)
C35 C34 H34 120.1
C34 C35 H35 120.6
C34 C35 C36 118.8(4)
C36 C35 H35 120.6
C35 C36 H36 118.8
N31 C36 C35 122.3(5)
N31 C36 H36 118.8
C40 C39 C44 123.3(4)
N38 C39 C40 121.7(4)
N38 C39 C44 115.0(4)
C39 C40 H40 121.0
C41 C40 C39 117.9(4)
C41 C40 H40 121.0
C40 C41 H41 121.2
C40 C41 C42 117.6(4)
C42 C41 H41 121.2
C41 C42 C50 124.6(4)
N37 C42 C41 121.6(4)
N37 C42 C50 113.8(4)
C45 C44 C39 122.0(4)
N43 C44 C39 115.3(4)
N43 C44 C45 122.6(4)
C44 C45 H45 120.4
C46 C45 C44 119.2(4)
C46 C45 H45 120.4
C45 C46 H46 120.7
C45 C46 C47 118.7(4)
C47 C46 H46 120.7
C46 C47 H47 120.7
C46 C47 C48 118.6(4)
C48 C47 H47 120.7
C47 C48 H48 118.5
N43 C48 C47 123.1(4)
N43 C48 H48 118.5
C51 C50 C42 122.2(4)
N49 C50 C42 115.7(4)
N49 C50 C51 122.0(4)
C50 C51 H51 120.5
C50 C51 C52 119.0(5)
C52 C51 H51 120.5
C51 C52 H52 120.4
C53 C52 C51 119.2(5)
C53 C52 H52 120.4
C52 C53 H53 120.7
C52 C53 C54 118.5(5)
C54 C53 H53 120.7
C53 C54 H54 118.6
N49 C54 C53 122.9(5)
N49 C54 H54 118.6
C6 N1 N2 120.9(3)
C6 N1 Zn2 115.1(3)
N2 N1 Zn2 122.3(3)
C3 N2 Zn1 114.3(2)
N1 N2 C3 120.3(3)
N1 N2 Zn1 122.8(2)
C8 N7 Zn1 116.7(2)
C12 N7 C8 118.7(3)
C12 N7 Zn1 124.6(3)
C14 N13 Zn2 115.7(2)
C18 N13 C14 118.4(4)
C18 N13 Zn2 125.5(3)
C24 N19 N20 120.7(3)
C24 N19 Zn2 114.6(2)
N20 N19 Zn2 121.9(2)
C21 N20 N19 120.0(3)
C21 N20 Zn1 116.0(2)
N19 N20 Zn1 121.3(2)
C26 N25 Zn1 116.0(3)
C30 N25 C26 118.2(4)
C30 N25 Zn1 125.7(3)
C32 N31 Zn2 115.6(3)
C36 N31 C32 118.7(4)
C36 N31 Zn2 125.4(3)
C42 N37 N38 120.4(4)
C42 N37 Zn2 113.4(3)
N38 N37 Zn2 121.7(3)
C39 N38 N37 120.5(3)
C39 N38 Zn1 116.4(3)
N37 N38 Zn1 121.6(3)
C44 N43 Zn1 117.3(3)
C48 N43 C44 117.7(4)
C48 N43 Zn1 124.9(3)
C50 N49 Zn2 115.2(3)
C54 N49 C50 118.4(4)
C54 N49 Zn2 126.4(3)
N7 Zn1 N2 73.70(12)
N7 Zn1 N20 150.65(14)
N7 Zn1 N38 113.00(13)
N20 Zn1 N2 85.74(12)
N20 Zn1 N38 86.46(12)
N25 Zn1 N2 109.05(13)
N25 Zn1 N7 92.81(13)
N25 Zn1 N20 74.05(12)
N25 Zn1 N38 152.45(13)
N25 Zn1 N43 94.91(13)
N38 Zn1 N2 88.24(13)
N43 Zn1 N2 153.73(13)
N43 Zn1 N7 95.06(13)
N43 Zn1 N20 111.85(12)
N43 Zn1 N38 74.16(13)
N1 Zn2 N19 88.07(12)
N1 Zn2 N37 88.53(13)
N13 Zn2 N1 75.26(12)
N13 Zn2 N19 110.50(13)
N13 Zn2 N31 94.84(13)
N13 Zn2 N37 155.71(13)
N13 Zn2 N49 93.85(14)
N19 Zn2 N37 86.43(13)
N31 Zn2 N1 155.70(13)
N31 Zn2 N19 74.49(12)
N31 Zn2 N37 106.74(14)
N49 Zn2 N1 109.21(13)
N49 Zn2 N19 153.33(14)
N49 Zn2 N31 93.34(14)
N49 Zn2 N37 74.26(13)
O17A_a Cl16_a O19B 109.4(7)
O17A_a Cl16_a O19A_a 108.8(9)
O19A_a Cl16_a O19B 109.3(5)
O20A_a Cl16_a O19B 109.6(8)
O20A_a Cl16_a O17A_a 108.3(9)
O20A_a Cl16_a O19A_a 111.5(9)
O19B Cl16_b O11_b 102.6(7)
O19B Cl16_b O18B_b 103.8(5)
O17B_b Cl16_b O19B 109.2(9)
O17B_b Cl16_b O11_b 113.2(9)
O17B_b Cl16_b O18B_b 116.0(8)
O18B_b Cl16_b O11_b 110.7(7)
N66A_a C67A_a C68A_a 157.0(18)
C67A_a C68A_a H68A_a 109.5
C67A_a C68A_a H68B_a 109.5
C67A_a C68A_a H68C_a 109.5
H68A_a C68A_a H68B_a 109.5
H68A_a C68A_a H68C_a 109.5
H68B_a C68A_a H68C_a 109.5
N60 C61 C62 179.9(11)
C61 C62 H62A 109.5
C61 C62 H62B 109.5
C61 C62 H62C 109.5
H62A C62 H62B 109.5
H62A C62 H62C 109.5
H62B C62 H62C 109.5
N63 C64 C65 177.6(9)
C64 C65 H65A 109.5
C64 C65 H65B 109.5
C64 C65 H65C 109.5
H65A C65 H65B 109.5
H65A C65 H65C 109.5
H65B C65 H65C 109.5
N69A_a C70A_a C71A_a 177.0(17)
C70A_a C71A_a H71A_a 109.5
C70A_a C71A_a H71B_a 109.5
C70A_a C71A_a H71C_a 109.5
H71A_a C71A_a H71B_a 109.5
H71A_a C71A_a H71C_a 109.5
H71B_a C71A_a H71C_a 109.5
N69B_b C70B_b C71B_b 177.2(16)
C70B_b C71B_b H71D_b 109.5
C70B_b C71B_b H71E_b 109.5
C70B_b C71B_b H71F_b 109.5
H71D_b C71B_b H71E_b 109.5
H71D_b C71B_b H71F_b 109.5
H71E_b C71B_b H71F_b 109.5
O2 Cl1 O3 110.1(4)
O2 Cl1 O4 111.8(6)
O2 Cl1 O5 110.1(3)
O4 Cl1 O3 106.6(3)
O4 Cl1 O5 107.0(4)
O5 Cl1 O3 111.2(3)
O7 Cl6 O8 110.4(3)
O7 Cl6 O9 110.4(3)
O9 Cl6 O8 109.6(3)
O10 Cl6 O7 109.6(3)
O10 Cl6 O8 107.4(3)
O10 Cl6 O9 109.4(2)
O13 Cl11 O12 108.7(2)
O14 Cl11 O12 110.2(4)
O14 Cl11 O13 110.8(3)
O14 Cl11 O15 110.2(3)
O15 Cl11 O12 107.8(2)
O15 Cl11 O13 109.1(2)

loop_
_geom_bond_atom_site_label_1
_geom_bond_atom_site_label_2
_geom_bond_distance
C3 C4 1.398(6)
C3 C8 1.473(5)
C3 N2 1.332(5)
C4 H4 0.9300
C4 C5 1.371(6)
C5 H5 0.9300
C5 C6 1.397(6)
C6 C14 1.485(5)
C6 N1 1.322(5)
C8 C9 1.380(5)
C8 N7 1.348(5)
C9 H9 0.9300
C9 C10 1.386(6)
C10 H10 0.9300
C10 C11 1.386(7)
C11 H11 0.9300
C11 C12 1.395(6)
C12 H12 0.9300
C12 N7 1.346(5)
C14 C15 1.382(6)
C14 N13 1.345(5)
C15 H15 0.9300
C15 C16 1.396(6)
C16 H16 0.9300
C16 C17 1.379(6)
C17 H17 0.9300
C17 C18 1.382(6)
C18 H18 0.9300
C18 N13 1.339(5)
C21 C22 1.392(6)
C21 C26 1.478(5)
C21 N20 1.320(5)
C22 H22 0.9300
C22 C23 1.369(6)
C23 H23 0.9300
C23 C24 1.406(6)
C24 C32 1.481(5)
C24 N19 1.325(5)
C26 C27 1.381(6)
C26 N25 1.349(5)
C27 H27 0.9300
C27 C28 1.394(7)
C28 H28 0.9300
C28 C29 1.367(7)
C29 H29 0.9300
C29 C30 1.392(6)
C30 H30 0.9300
C30 N25 1.336(5)
C32 C33 1.384(6)
C32 N31 1.339(5)
C33 H33 0.9300
C33 C34 1.387(7)
C34 H34 0.9300
C34 C35 1.361(8)
C35 H35 0.9300
C35 C36 1.387(6)
C36 H36 0.9300
C36 N31 1.336(5)
C39 C40 1.399(6)
C39 C44 1.479(6)
C39 N38 1.322(5)
C40 H40 0.9300
C40 C41 1.379(7)
C41 H41 0.9300
C41 C42 1.398(6)
C42 C50 1.474(6)
C42 N37 1.333(5)
C44 C45 1.383(6)
C44 N43 1.345(5)
C45 H45 0.9300
C45 C46 1.381(7)
C46 H46 0.9300
C46 C47 1.384(7)
C47 H47 0.9300
C47 C48 1.392(6)
C48 H48 0.9300
C48 N43 1.334(5)
C50 C51 1.386(6)
C50 N49 1.352(6)
C51 H51 0.9300
C51 C52 1.387(8)
C52 H52 0.9300
C52 C53 1.377(9)
C53 H53 0.9300
C53 C54 1.392(7)
C54 H54 0.9300
C54 N49 1.332(6)
N1 N2 1.328(4)
N1 Zn2 2.163(3)
N2 Zn1 2.221(3)
N7 Zn1 2.165(3)
N13 Zn2 2.126(3)
N19 N20 1.336(4)
N19 Zn2 2.178(3)
N20 Zn1 2.188(3)
N25 Zn1 2.157(3)
N31 Zn2 2.152(3)
N37 N38 1.336(5)
N37 Zn2 2.185(3)
N38 Zn1 2.195(3)
N43 Zn1 2.157(3)
N49 Zn2 2.150(3)
O19B Cl16_a 1.524(7)
O19B Cl16_b 1.351(6)
Cl16_a O17A_a 1.444(11)
Cl16_a O19A_a 1.460(11)
Cl16_a O20A_a 1.411(13)
Cl16_b O11_b 1.428(10)
Cl16_b O17B_b 1.324(11)
Cl16_b O18B_b 1.422(7)
C67A_a C68A_a 1.35(2)
C67A_a N66A_a 1.22(2)
C68A_a H68A_a 0.9600
C68A_a H68B_a 0.9600
C68A_a H68C_a 0.9600
C61 C62 1.452(9)
C61 N60 1.107(8)
C62 H62A 0.9600
C62 H62B 0.9600
C62 H62C 0.9600
C64 C65 1.447(13)
C64 N63 1.120(12)
C65 H65A 0.9600
C65 H65B 0.9600
C65 H65C 0.9600
C70A_a C71A_a 1.44(2)
C70A_a N69A_a 1.141(19)
C71A_a H71A_a 0.9600
C71A_a H71B_a 0.9600
C71A_a H71C_a 0.9600
C67B_b N66B_b 1.13(2)
C70B_b C71B_b 1.447(16)
C70B_b N69B_b 1.125(16)
C71B_b H71D_b 0.9600
C71B_b H71E_b 0.9600
C71B_b H71F_b 0.9600
Cl1 O2 1.383(5)
Cl1 O3 1.433(4)
Cl1 O4 1.421(5)
Cl1 O5 1.426(4)
Cl6 O7 1.435(4)
Cl6 O8 1.446(6)
Cl6 O9 1.443(4)
Cl6 O10 1.432(4)
Cl11 O12 1.442(4)
Cl11 O13 1.441(4)
Cl11 O14 1.416(5)
Cl11 O15 1.439(4)

loop_
_geom_torsion_atom_site_label_1
_geom_torsion_atom_site_label_2
_geom_torsion_atom_site_label_3
_geom_torsion_atom_site_label_4
_geom_torsion
C3 C4 C5 C6 4.6(6)
C3 C8 C9 C10 174.5(5)
C3 C8 N7 C12 -175.6(4)
C3 C8 N7 Zn1 6.2(5)
C4 C3 C8 C9 11.7(7)
C4 C3 C8 N7 -171.1(4)
C4 C3 N2 N1 -2.6(6)
C4 C3 N2 Zn1 159.8(3)
C4 C5 C6 C14 178.9(4)
C4 C5 C6 N1 -2.7(7)
C5 C6 C14 C15 5.8(7)
C5 C6 C14 N13 -175.5(4)
C5 C6 N1 N2 -2.1(6)
C5 C6 N1 Zn2 163.4(3)
C6 C14 C15 C16 177.5(4)
C6 C14 N13 C18 -177.4(4)
C6 C14 N13 Zn2 9.3(4)
C6 N1 N2 C3 4.8(5)
C6 N1 N2 Zn1 -156.0(3)
C8 C3 C4 C5 -179.7(4)
C8 C3 N2 N1 175.2(3)
C8 C3 N2 Zn1 -22.5(4)
C8 C9 C10 C11 2.3(9)
C9 C8 N7 C12 1.5(6)
C9 C8 N7 Zn1 -176.6(4)
C9 C10 C11 C12 -1.2(9)
C10 C11 C12 N7 0.3(8)
C11 C12 N7 C8 -0.4(7)
C11 C12 N7 Zn1 177.6(4)
C14 C6 N1 N2 176.4(3)
C14 C6 N1 Zn2 -18.1(4)
C14 C15 C16 C17 0.1(7)
C15 C14 N13 C18 1.3(6)
C15 C14 N13 Zn2 -172.0(3)
C15 C16 C17 C18 0.6(7)
C16 C17 C18 N13 -0.3(7)
C17 C18 N13 C14 -0.6(6)
C17 C18 N13 Zn2 172.0(3)
C21 C22 C23 C24 3.6(7)
C21 C26 C27 C28 176.2(4)
C21 C26 N25 C30 -177.0(4)
C21 C26 N25 Zn1 4.4(5)
C22 C21 C26 C27 14.3(7)
C22 C21 C26 N25 -168.4(4)
C22 C21 N20 N19 -3.3(6)
C22 C21 N20 Zn1 158.4(3)
C22 C23 C24 C32 -179.9(4)
C22 C23 C24 N19 -1.3(7)
C23 C24 C32 C33 11.4(7)
C23 C24 C32 N31 -170.4(4)
C23 C24 N19 N20 -3.5(6)
C23 C24 N19 Zn2 157.9(3)
C24 C32 C33 C34 178.4(4)
C24 C32 N31 C36 -178.6(4)
C24 C32 N31 Zn2 7.2(5)
C24 N19 N20 C21 5.8(6)
C24 N19 N20 Zn1 -155.0(3)
C26 C21 C22 C23 178.2(4)
C26 C21 N20 N19 177.0(3)
C26 C21 N20 Zn1 -21.3(4)
C26 C27 C28 C29 0.9(8)
C27 C26 N25 C30 0.3(6)
C27 C26 N25 Zn1 -178.3(3)
C27 C28 C29 C30 -0.3(8)
C28 C29 C30 N25 -0.4(7)
C29 C30 N25 C26 0.4(6)
C29 C30 N25 Zn1 178.9(3)
C32 C24 N19 N20 175.3(3)
C32 C24 N19 Zn2 -23.4(5)
C32 C33 C34 C35 0.1(7)
C33 C32 N31 C36 -0.3(7)
C33 C32 N31 Zn2 -174.5(3)
C33 C34 C35 C36 -0.4(8)
C34 C35 C36 N31 0.3(8)
C35 C36 N31 C32 0.0(7)
C35 C36 N31 Zn2 173.6(4)
C39 C40 C41 C42 1.8(7)
C39 C44 C45 C46 -179.7(4)
C39 C44 N43 C48 179.6(4)
C39 C44 N43 Zn1 -2.8(4)
C40 C39 C44 C45 15.3(6)
C40 C39 C44 N43 -167.5(4)
C40 C39 N38 N37 -2.5(6)
C40 C39 N38 Zn1 164.0(3)
C40 C41 C42 C50 -177.4(4)
C40 C41 C42 N37 0.1(7)
C41 C42 C50 C51 17.2(7)
C41 C42 C50 N49 -167.4(4)
C41 C42 N37 N38 -3.2(6)
C41 C42 N37 Zn2 153.2(3)
C42 C50 C51 C52 173.5(4)
C42 C50 N49 C54 -174.2(4)
C42 C50 N49 Zn2 7.1(5)
C42 N37 N38 C39 4.4(5)
C42 N37 N38 Zn1 -161.4(3)
C44 C39 C40 C41 179.2(4)
C44 C39 N38 N37 177.7(3)
C44 C39 N38 Zn1 -15.8(4)
C44 C45 C46 C47 -1.1(7)
C45 C44 N43 C48 -3.2(6)
C45 C44 N43 Zn1 174.4(3)
C45 C46 C47 C48 -1.0(7)
C46 C47 C48 N43 1.1(7)
C47 C48 N43 C44 1.0(6)
C47 C48 N43 Zn1 -176.4(3)
C50 C42 N37 N38 174.6(3)
C50 C42 N37 Zn2 -29.0(4)
C50 C51 C52 C53 0.1(8)
C51 C50 N49 C54 1.2(6)
C51 C50 N49 Zn2 -177.5(3)
C51 C52 C53 C54 1.7(8)
C52 C53 C54 N49 -2.2(8)
C53 C54 N49 C50 0.7(7)
C53 C54 N49 Zn2 179.3(4)
N1 C6 C14 C15 -172.7(4)
N1 C6 C14 N13 6.0(5)
N2 C3 C4 C5 -2.2(6)
N2 C3 C8 C9 -166.0(4)
N2 C3 C8 N7 11.2(5)
N7 C8 C9 C10 -2.5(8)
N13 C14 C15 C16 -1.1(7)
N19 C24 C32 C33 -167.3(4)
N19 C24 C32 N31 10.9(5)
N20 C21 C22 C23 -1.4(7)
N20 C21 C26 C27 -166.1(4)
N20 C21 C26 N25 11.2(5)
N25 C26 C27 C28 -1.0(7)
N31 C32 C33 C34 0.2(7)
N37 C42 C50 C51 -160.5(4)
N37 C42 C50 N49 14.9(5)
N38 C39 C40 C41 -0.6(7)
N38 C39 C44 C45 -164.9(4)
N38 C39 C44 N43 12.3(5)
N43 C44 C45 C46 3.3(7)
N49 C50 C51 C52 -1.6(7)
Zn2 N1 N2 C3 -159.6(3)
Zn2 N1 N2 Zn1 39.5(4)
Zn2 N19 N20 C21 -154.2(3)
Zn2 N19 N20 Zn1 45.0(4)
Zn2 N37 N38 C39 -150.1(3)
Zn2 N37 N38 Zn1 44.2(4)
Cl16_a O19B Cl16_b O11_b 102.7(11)
Cl16_a O19B Cl16_b O17B_b -17.6(12)
Cl16_a O19B Cl16_b O18B_b -142.0(12)
Cl16_b O19B Cl16_a O17A_a -26.4(10)
Cl16_b O19B Cl16_a O19A_a -145.4(14)
Cl16_b O19B Cl16_a O20A_a 92.1(13)
